data_1550256
loop_
_publ_author_name
'Radcliffe, James'
'Fasano, Valerio'
'Adams, Ralph W.'
'You, Peiran'
'Ingleson, Michael James'

_publ_section_title
;
 Reductive \a-borylation of \a,\b-unsaturated esters using NHC-BH3
 activated by I2 as a metal-free route to \a-boryl esters.
;
_journal_name_full 'Chemical Science'
_journal_paper_doi 10.1039/C8SC04305A
_journal_year 2019
_chemical_absolute_configuration syn
_chemical_formula_moiety 'C10 H19 B N2 O2'
_chemical_formula_sum 'C10 H19 B N2 O2'
_chemical_formula_weight 210.08
_space_group_crystal_system monoclinic
_space_group_IT_number 4
_space_group_name_Hall 'P 2yb'
_space_group_name_H-M_alt 'P 1 21 1'
_symmetry_space_group_name_Hall 'P 2yb'
_symmetry_space_group_name_H-M 'P 1 21 1'
_atom_sites_solution_hydrogens mixed
_atom_sites_solution_primary dual
_audit_creation_date 2017-11-13
_audit_creation_method
;
Olex2 1.2
(compiled 2017.08.10 svn.r3458 for OlexSys, GUI svn.r5381)
;
_audit_update_record
;
2018-08-30 deposited with the CCDC.
2018-11-19 downloaded from the CCDC.
;
_cell_angle_alpha 90
_cell_angle_beta 111.978(3)
_cell_angle_gamma 90
_cell_formula_units_Z 2
_cell_length_a 6.6119(2)
_cell_length_b 12.8257(2)
_cell_length_c 7.7086(2)
_cell_measurement_reflns_used 5966
_cell_measurement_temperature 150
_cell_measurement_theta_max 74.2800
_cell_measurement_theta_min 6.1920
_cell_volume 606.20(3)
_computing_cell_refinement 'CrysAlisPro 1.171.38.46 (Rigaku OD, 2015)'
_computing_data_collection 'CrysAlisPro 1.171.38.46 (Rigaku OD, 2015)'
_computing_data_reduction 'CrysAlisPro 1.171.38.46 (Rigaku OD, 2015)'
_computing_molecular_graphics 'Olex2 (Dolomanov et al., 2009)'
_computing_publication_material 'Olex2 (Dolomanov et al., 2009)'
_computing_structure_refinement 'ShelXL (Sheldrick, 2015)'
_computing_structure_solution 'ShelXT (Sheldrick, 2015)'
_diffrn_ambient_temperature 150
_diffrn_detector 'CCD plate'
_diffrn_measured_fraction_theta_full 1.000
_diffrn_measured_fraction_theta_max 0.989
_diffrn_measurement_details
;
List of Runs (angles in degrees, time in seconds):

  # Type    Start    End  Width  t~exp~   \w     \q     \k     \f   Frames
#--------------------------------------------------------------------------
  1  \w     67.90 254.90   1.00   10.00    --   97.68  73.87 -25.79  187
  2  \w     83.90 268.90   1.00   10.00    --  112.68  73.87  64.21  185
  3  \w    -68.18 116.82   1.00   10.00    --  -39.39  73.87  19.21  185
  4  \f    -25.79 334.43   1.00   10.00  58.16  87.95  73.87    --   360
  5  \w    -68.18 116.82   1.00   10.00    --  -39.39  73.87 -25.79  185
  6  \w     83.90 268.90   1.00   10.00    --  112.68  73.87 124.21  185
  7  \w     83.90 268.90   1.00   10.00    --  112.68  73.87-145.79  185
  8  \w     83.90 268.90   1.00   10.00    --  112.68  73.87  34.21  185
  9  \f    -25.79 334.43   1.00   10.00  28.16  57.95  73.87    --   360
 10  \w     83.90 268.90   1.00   10.00    --  112.68  73.87 154.21  185
 11  \f    -25.79 334.43   1.00   10.00  73.16 102.95  73.87    --   360
 12  \w    -68.18 116.82   1.00   10.00    --  -39.39  73.87  64.21  185
 13  \w     83.90 268.90   1.00   10.00    --  112.68  73.87  94.21  185
 14  \f    -57.29 133.83   1.00   10.00 -11.66  18.13  73.87    --   191
 15  \f    -25.79 334.43   1.00   10.00 -72.95 -43.16  73.87    --   360
;
_diffrn_measurement_device 'abstract diffractometer'
_diffrn_measurement_device_type 'Bruker D8 Prospector'
_diffrn_measurement_method '\w and \f scans'
_diffrn_orient_matrix_type 'CrysAlisPro convention (1999,Acta A55,543-557)'
_diffrn_orient_matrix_UB_11 -0.0168801000
_diffrn_orient_matrix_UB_12 -0.0208445000
_diffrn_orient_matrix_UB_13 -0.2017467000
_diffrn_orient_matrix_UB_21 0.2187942000
_diffrn_orient_matrix_UB_22 -0.0589464000
_diffrn_orient_matrix_UB_23 0.0755778000
_diffrn_orient_matrix_UB_31 -0.1222963000
_diffrn_orient_matrix_UB_32 -0.1025967000
_diffrn_orient_matrix_UB_33 -0.0024195000
_diffrn_radiation_monochromator graphite
_diffrn_radiation_probe x-ray
_diffrn_radiation_type CuK\a
_diffrn_radiation_wavelength 1.54184
_diffrn_reflns_av_R_equivalents 0.0219
_diffrn_reflns_av_unetI/netI 0.0188
_diffrn_reflns_Laue_measured_fraction_full 1.000
_diffrn_reflns_Laue_measured_fraction_max 0.989
_diffrn_reflns_limit_h_max 7
_diffrn_reflns_limit_h_min -8
_diffrn_reflns_limit_k_max 15
_diffrn_reflns_limit_k_min -16
_diffrn_reflns_limit_l_max 9
_diffrn_reflns_limit_l_min -9
_diffrn_reflns_number 8208
_diffrn_reflns_point_group_measured_fraction_full 1.000
_diffrn_reflns_point_group_measured_fraction_max 0.973
_diffrn_reflns_theta_full 67.684
_diffrn_reflns_theta_max 74.623
_diffrn_reflns_theta_min 6.191
_diffrn_source 'fine-focus sealed X-ray tube'
_diffrn_source_type 'Enhance (Cu) X-ray Source'
_exptl_absorpt_coefficient_mu 0.629
_exptl_absorpt_correction_T_max 1.00000
_exptl_absorpt_correction_T_min 0.78286
_exptl_absorpt_correction_type multi-scan
_exptl_absorpt_process_details
;
CrysAlisPro 1.171.38.46 (Rigaku Oxford Diffraction, 2015)
Empirical absorption correction using spherical harmonics,
 implemented in SCALE3 ABSPACK scaling algorithm.
;
_exptl_crystal_colour 'clear colourless'
_exptl_crystal_colour_lustre clear
_exptl_crystal_colour_primary colourless
_exptl_crystal_density_diffrn 1.151
_exptl_crystal_description block
_exptl_crystal_F_000 228
_exptl_crystal_size_max 0.1
_exptl_crystal_size_mid 0.1
_exptl_crystal_size_min 0.1
_refine_diff_density_max 0.197
_refine_diff_density_min -0.160
_refine_diff_density_rms 0.035
_refine_ls_abs_structure_details
;
 Flack x determined using 1020 quotients [(I+)-(I-)]/[(I+)+(I-)]
 (Parsons, Flack and Wagner, Acta Cryst. B69 (2013) 249-259).
;
_refine_ls_abs_structure_Flack 0.44(11)
_refine_ls_extinction_method none
_refine_ls_goodness_of_fit_ref 1.072
_refine_ls_hydrogen_treatment mixed
_refine_ls_matrix_type full
_refine_ls_number_parameters 148
_refine_ls_number_reflns 2404
_refine_ls_number_restraints 1
_refine_ls_restrained_S_all 1.072
_refine_ls_R_factor_all 0.0383
_refine_ls_R_factor_gt 0.0359
_refine_ls_shift/su_max 0.000
_refine_ls_shift/su_mean 0.000
_refine_ls_structure_factor_coef Fsqd
_refine_ls_weighting_details 'w=1/[\s^2^(Fo^2^)+(0.0513P)^2^+0.1182P] where P=(Fo^2^+2Fc^2^)/3'
_refine_ls_weighting_scheme calc
_refine_ls_wR_factor_gt 0.0941
_refine_ls_wR_factor_ref 0.0958
_reflns_Friedel_coverage 0.880
_reflns_Friedel_fraction_full 0.999
_reflns_Friedel_fraction_max 0.955
_reflns_number_gt 2279
_reflns_number_total 2404
_reflns_threshold_expression 'I > 2\s(I)'
_cod_data_source_file c8sc04305a3.cif
_cod_data_source_block xmji86
_cod_database_code 1550256
_shelx_shelxl_version_number 2017/1
_shelx_space_group_comment
;
The symmetry employed for this shelxl refinement is uniquely defined
by the following loop, which should always be used as a source of
symmetry information in preference to the above space-group names.
They are only intended as comments.
;
_reflns_odcompleteness_completeness 98.92
_reflns_odcompleteness_iscentric 1
_reflns_odcompleteness_theta 74.45
_olex2_refinement_description
;
1. Fixed Uiso
 At 1.2 times of:
  All C(H) groups, All C(H,H) groups
 At 1.5 times of:
  All C(H,H,H) groups
2.a Ternary CH refined with riding coordinates:
 C3(H008)
2.b Secondary CH2 refined with riding coordinates:
 C4(H00M,H00N)
2.c Aromatic/amide H refined with riding coordinates:
 C7(H007), C8(H009)
2.d Idealised Me refined as rotating group:
 C5(H00A,H00B,H00C), C9(H00D,H00E,H00F), C10(H00G,H00H,H00I), C1(H00J,H00K,H00L)
;
_olex2_submission_special_instructions 'No special instructions were received'
_oxdiff_exptl_absorpt_empirical_details
;
Empirical correction (ABSPACK) includes:
- Absorption correction using spherical harmonics
- Frame scaling
- Detector area scaling
;
_oxdiff_exptl_absorpt_empirical_full_max 1.764
_oxdiff_exptl_absorpt_empirical_full_min 0.520

loop_
_space_group_symop_operation_xyz
'x, y, z'
'-x, y+1/2, -z'

loop_
_atom_site_label
_atom_site_type_symbol
_atom_site_fract_x
_atom_site_fract_y
_atom_site_fract_z
_atom_site_U_iso_or_equiv
_atom_site_adp_type
_atom_site_occupancy
_atom_site_site_symmetry_order
_atom_site_calc_flag
_atom_site_refinement_flags_posn
O001 O 0.4253(3) 0.72922(14) 0.9288(3) 0.0442(5) Uani 1 1 d .
O002 O 0.7330(3) 0.63989(14) 0.9910(3) 0.0388(5) Uani 1 1 d .
N003 N 0.3796(3) 0.34427(15) 0.5521(3) 0.0282(4) Uani 1 1 d .
N004 N 0.0593(3) 0.40834(15) 0.4335(3) 0.0282(4) Uani 1 1 d .
C005 C 0.2676(3) 0.43374(17) 0.5373(3) 0.0232(4) Uani 1 1 d .
C006 C 0.5136(4) 0.64783(19) 0.9253(3) 0.0293(5) Uani 1 1 d .
C007 C 0.2434(5) 0.2647(2) 0.4570(4) 0.0388(6) Uani 1 1 d .
H007 H 0.283316 0.196077 0.446978 0.047 Uiso 1 1 calc R
C008 C 0.4065(4) 0.54668(17) 0.8491(3) 0.0284(5) Uani 1 1 d .
H008 H 0.508212 0.490309 0.910502 0.034 Uiso 1 1 calc R
C009 C 0.0423(5) 0.3052(2) 0.3815(4) 0.0378(6) Uani 1 1 d .
H009 H -0.084119 0.270237 0.308235 0.045 Uiso 1 1 calc R
C00A C 0.2423(5) 0.5182(2) 1.0976(4) 0.0435(7) Uani 1 1 d .
H00A H 0.106163 0.509103 1.113500 0.065 Uiso 1 1 calc GR
H00B H 0.315038 0.578972 1.164976 0.065 Uiso 1 1 calc GR
H00C H 0.332522 0.458026 1.144691 0.065 Uiso 1 1 calc GR
C00B C 0.6116(4) 0.3300(2) 0.6626(4) 0.0391(6) Uani 1 1 d .
H00D H 0.683650 0.396456 0.683258 0.059 Uiso 1 1 calc GR
H00E H 0.674316 0.285196 0.596387 0.059 Uiso 1 1 calc GR
H00F H 0.629262 0.299048 0.780778 0.059 Uiso 1 1 calc GR
C00C C -0.1253(4) 0.4798(2) 0.3758(4) 0.0421(6) Uani 1 1 d .
H00G H -0.153657 0.501777 0.483571 0.063 Uiso 1 1 calc GR
H00H H -0.251719 0.445170 0.289599 0.063 Uiso 1 1 calc GR
H00I H -0.092214 0.539542 0.316154 0.063 Uiso 1 1 calc GR
C00D C 0.8522(5) 0.7344(2) 1.0625(4) 0.0479(7) Uani 1 1 d .
H00J H 0.805132 0.787649 0.968279 0.072 Uiso 1 1 calc GR
H00K H 1.005276 0.721881 1.096098 0.072 Uiso 1 1 calc GR
H00L H 0.825617 0.756788 1.170957 0.072 Uiso 1 1 calc GR
C00E C 0.1996(4) 0.5318(2) 0.8903(3) 0.0333(5) Uani 1 1 d .
H00M H 0.105576 0.591762 0.843358 0.040 Uiso 1 1 calc R
H00N H 0.122460 0.470898 0.822979 0.040 Uiso 1 1 calc R
B00F B 0.3652(4) 0.54535(19) 0.6241(4) 0.0283(5) Uani 1 1 d .
H00O H 0.245(4) 0.609(2) 0.554(4) 0.027(7) Uiso 1 1 d .
H00P H 0.525(5) 0.556(2) 0.607(4) 0.039(8) Uiso 1 1 d .

loop_
_atom_site_aniso_label
_atom_site_aniso_U_11
_atom_site_aniso_U_22
_atom_site_aniso_U_33
_atom_site_aniso_U_23
_atom_site_aniso_U_13
_atom_site_aniso_U_12
O001 0.0387(10) 0.0354(9) 0.0501(11) -0.0127(8) 0.0072(8) 0.0044(8)
O002 0.0299(9) 0.0316(9) 0.0440(11) -0.0026(8) 0.0013(8) -0.0056(8)
N003 0.0295(10) 0.0250(9) 0.0321(10) 0.0009(7) 0.0139(8) 0.0020(8)
N004 0.0271(10) 0.0332(10) 0.0233(9) 0.0007(7) 0.0082(8) 0.0001(8)
C005 0.0249(10) 0.0258(11) 0.0206(10) 0.0013(8) 0.0106(8) 0.0016(8)
C006 0.0311(11) 0.0304(12) 0.0243(10) -0.0024(9) 0.0080(9) -0.0018(10)
C007 0.0505(16) 0.0239(11) 0.0455(15) -0.0060(10) 0.0219(12) -0.0049(11)
C008 0.0292(11) 0.0283(11) 0.0267(11) -0.0011(9) 0.0096(9) -0.0021(9)
C009 0.0395(13) 0.0392(13) 0.0357(13) -0.0104(11) 0.0153(11) -0.0150(11)
C00A 0.0502(16) 0.0537(17) 0.0322(13) 0.0040(12) 0.0218(12) 0.0005(13)
C00B 0.0307(12) 0.0429(15) 0.0444(15) 0.0093(11) 0.0149(11) 0.0111(11)
C00C 0.0287(13) 0.0594(17) 0.0368(14) 0.0093(12) 0.0105(11) 0.0112(12)
C00D 0.0381(14) 0.0411(15) 0.0530(17) -0.0082(13) 0.0038(13) -0.0132(13)
C00E 0.0311(12) 0.0387(13) 0.0306(12) 0.0021(10) 0.0120(10) 0.0001(10)
B00F 0.0353(13) 0.0237(12) 0.0268(12) 0.0000(9) 0.0128(10) -0.0024(10)

loop_
_atom_type_symbol
_atom_type_description
_atom_type_scat_dispersion_real
_atom_type_scat_dispersion_imag
_atom_type_scat_source
C C 0.0181 0.0091 'International Tables Vol C Tables 4.2.6.8 and 6.1.1.4'
H H 0.0000 0.0000 'International Tables Vol C Tables 4.2.6.8 and 6.1.1.4'
B B 0.0090 0.0039 'International Tables Vol C Tables 4.2.6.8 and 6.1.1.4'
N N 0.0311 0.0180 'International Tables Vol C Tables 4.2.6.8 and 6.1.1.4'
O O 0.0492 0.0322 'International Tables Vol C Tables 4.2.6.8 and 6.1.1.4'

loop_
_geom_angle_atom_site_label_1
_geom_angle_atom_site_label_2
_geom_angle_atom_site_label_3
_geom_angle
C006 O002 C00D 116.0(2)
C005 N003 C007 110.92(19)
C005 N003 C00B 125.5(2)
C007 N003 C00B 123.5(2)
C005 N004 C009 111.1(2)
C005 N004 C00C 125.6(2)
C009 N004 C00C 123.3(2)
N003 C005 N004 104.56(19)
N003 C005 B00F 126.9(2)
N004 C005 B00F 128.54(19)
O001 C006 O002 121.4(2)
O001 C006 C008 127.1(2)
O002 C006 C008 111.6(2)
C009 C007 N003 106.8(2)
C006 C008 C00E 111.0(2)
C006 C008 B00F 106.88(18)
C00E C008 B00F 114.04(19)
C007 C009 N004 106.7(2)
C00A C00E C008 113.8(2)
C005 B00F C008 109.19(18)

loop_
_geom_bond_atom_site_label_1
_geom_bond_atom_site_label_2
_geom_bond_distance
O001 C006 1.201(3)
O002 C006 1.350(3)
O002 C00D 1.439(3)
N003 C005 1.347(3)
N003 C007 1.377(3)
N003 C00B 1.461(3)
N004 C005 1.349(3)
N004 C009 1.375(3)
N004 C00C 1.456(3)
C005 B00F 1.609(3)
C006 C008 1.489(3)
C007 C009 1.341(4)
C008 C00E 1.528(3)
C008 B00F 1.652(3)
C00A C00E 1.525(4)
